data_7007081
loop_
_publ_author_name
'Kedarnath, Gotluru'
'Kumbhare, Liladhar B.'
'Jain, Vimal K.'
'Phadnis, Prasad P.'
'Nethaji, Munirathinam'

_publ_section_title
;
 Group 12 metal monoselenocarboxylates: synthesis, characterization,
 structure and their transformation to metal selenide (MSe; M = Zn, Cd,
 Hg) nanoparticles.
;
_journal_issue 22
_journal_name_full 'Dalton transactions (Cambridge, England : 2003)'
_journal_page_first 2714
_journal_page_last 2718
_journal_paper_doi 10.1039/b517224a
_journal_year 2006
_chemical_formula_moiety 'C10 H13 CD0.5 N O SE'
_chemical_formula_sum 'C10 H13 Cd0.5 N O Se'
_chemical_formula_weight 298.37
_chemical_name_systematic
;
?
;
_space_group_IT_number 60
_symmetry_cell_setting orthorhombic
_symmetry_space_group_name_Hall '-P 2n 2ab'
_symmetry_space_group_name_H-M 'P b c n'
_atom_sites_solution_hydrogens geom
_atom_sites_solution_primary direct
_atom_sites_solution_secondary difmap
_audit_creation_method SHELXL-97
_cell_angle_alpha 90.00
_cell_angle_beta 90.00
_cell_angle_gamma 90.00
_cell_formula_units_Z 8
_cell_length_a 20.997(4)
_cell_length_b 8.2420(16)
_cell_length_c 13.556(3)
_cell_measurement_temperature 293(2)
_cell_measurement_theta_max 27.42
_cell_measurement_theta_min 1.94
_cell_volume 2346.0(8)
_computing_cell_refinement 'BRUKER SMART APEX CCD'
_computing_data_collection 'BRUKER SMART APEX CCD'
_computing_data_reduction 'BRUKER SAINT'
_computing_molecular_graphics ORTEP-III
_computing_publication_material 'WINGX V1.64.05'
_computing_structure_refinement 'SHELXL-97 (Sheldrick, 1997)'
_computing_structure_solution SHELXS-97
_diffrn_ambient_temperature 293(2)
_diffrn_detector_area_resol_mean 0.3
_diffrn_measured_fraction_theta_full 1.000
_diffrn_measured_fraction_theta_max 1.000
_diffrn_measurement_device_type 'BRUKER SMART APEX CCD'
_diffrn_measurement_method OMEGA
_diffrn_radiation_monochromator graphite
_diffrn_radiation_source 'fine-focus sealed tube'
_diffrn_radiation_type MoK\a
_diffrn_radiation_wavelength 0.71073
_diffrn_reflns_av_R_equivalents 0.0386
_diffrn_reflns_av_sigmaI/netI 0.0354
_diffrn_reflns_limit_h_max 27
_diffrn_reflns_limit_h_min -27
_diffrn_reflns_limit_k_max 10
_diffrn_reflns_limit_k_min -9
_diffrn_reflns_limit_l_max 17
_diffrn_reflns_limit_l_min -11
_diffrn_reflns_number 11952
_diffrn_reflns_theta_full 27.00
_diffrn_reflns_theta_max 27.00
_diffrn_reflns_theta_min 1.94
_exptl_absorpt_coefficient_mu 4.050
_exptl_absorpt_correction_T_max 0.4681
_exptl_absorpt_correction_T_min 0.3282
_exptl_absorpt_correction_type empirical
_exptl_absorpt_process_details 'SADABS, SHELXL-97'
_exptl_crystal_colour 'LIGHT ORANGE'
_exptl_crystal_density_diffrn 1.690
_exptl_crystal_density_method 'not measured'
_exptl_crystal_description RECTANGULAR
_exptl_crystal_F_000 1168
_exptl_crystal_size_max 0.35
_exptl_crystal_size_mid 0.26
_exptl_crystal_size_min 0.22
_refine_diff_density_max 0.888
_refine_diff_density_min -0.683
_refine_diff_density_rms 0.089
_refine_ls_extinction_method none
_refine_ls_goodness_of_fit_ref 1.035
_refine_ls_hydrogen_treatment mixed
_refine_ls_matrix_type full
_refine_ls_number_parameters 175
_refine_ls_number_reflns 2575
_refine_ls_number_restraints 0
_refine_ls_restrained_S_all 1.035
_refine_ls_R_factor_all 0.0726
_refine_ls_R_factor_gt 0.0419
_refine_ls_shift/su_max 0.001
_refine_ls_shift/su_mean 0.000
_refine_ls_structure_factor_coef Fsqd
_refine_ls_weighting_details 'calc w=1/[\s^2^(Fo^2^)+(0.0466P)^2^+0.1605P] where P=(Fo^2^+2Fc^2^)/3'
_refine_ls_weighting_scheme calc
_refine_ls_wR_factor_gt 0.0838
_refine_ls_wR_factor_ref 0.0932
_reflns_number_gt 1727
_reflns_number_total 2575
_reflns_threshold_expression >2sigma(I)
_cod_data_source_file b517224a.txt
_cod_data_source_block ppcdorm_
_cod_depositor_comments
;
The following automatic conversions were performed:
'_symmetry_cell_setting' value 'ORTHORHOMBIC' changed to 'orthorhombic'
according to '/home/saulius/struct/CIF-dictionaries/cif_core.dic'
dictionary named 'cif_core.dic' version 2.4.1 from
2010-06-29.

'_exptl_absorpt_correction_type' value 'EMPIRICAL' changed to
'empirical' according to
'/home/saulius/struct/CIF-dictionaries/cif_core.dic' dictionary named
'cif_core.dic' version 2.4.1 from 2010-06-29.

Automatic conversion script
Id: cif_fix_enum 1527 2010-12-29 10:47:43Z saulius 
;
_cod_original_sg_symbol_H-M PBCN
_cod_original_formula_sum 'C10 H13 Cd0.50 N O Se'
_cod_database_code 7007081

loop_
_symmetry_equiv_pos_as_xyz
'x, y, z'
'-x+1/2, -y+1/2, z+1/2'
'-x, y, -z+1/2'
'x+1/2, -y+1/2, -z'
'-x, -y, -z'
'x-1/2, y-1/2, -z-1/2'
'x, -y, z-1/2'
'-x-1/2, y-1/2, z'

loop_
_atom_site_label
_atom_site_type_symbol
_atom_site_fract_x
_atom_site_fract_y
_atom_site_fract_z
_atom_site_U_iso_or_equiv
_atom_site_adp_type
_atom_site_occupancy
_atom_site_symmetry_multiplicity
_atom_site_calc_flag
_atom_site_refinement_flags
_atom_site_disorder_assembly
_atom_site_disorder_group
Cd1 Cd 0.0000 0.09840(5) 0.2500 0.04674(15) Uani 1 2 d S . .
Se1 Se 0.01856(2) 0.25847(7) 0.08848(4) 0.06697(19) Uani 1 1 d . . .
O1 O 0.11921(15) 0.2521(4) 0.2156(2) 0.0648(8) Uani 1 1 d . . .
N1 N -0.06983(18) -0.1243(4) 0.2407(3) 0.0571(10) Uani 1 1 d . . .
C1 C 0.14113(18) 0.4278(5) 0.0830(3) 0.0438(10) Uani 1 1 d . . .
C2 C 0.2001(2) 0.4696(6) 0.1216(5) 0.0659(14) Uani 1 1 d . . .
C3 C 0.2387(3) 0.5773(7) 0.0723(6) 0.084(2) Uani 1 1 d . . .
C4 C 0.2200(3) 0.6436(7) -0.0143(5) 0.0814(18) Uani 1 1 d . . .
C5 C 0.1624(3) 0.6030(6) -0.0548(4) 0.0733(15) Uani 1 1 d . . .
C6 C 0.1232(3) 0.4951(6) -0.0054(4) 0.0575(12) Uani 1 1 d . . .
C7 C 0.10030(19) 0.3117(5) 0.1388(3) 0.0459(10) Uani 1 1 d . . .
C8 C -0.0301(3) -0.2670(7) 0.2203(5) 0.0639(13) Uani 1 1 d . . .
C9 C -0.1020(4) -0.1441(9) 0.3386(6) 0.0828(19) Uani 1 1 d . . .
C10 C -0.1174(4) -0.1044(11) 0.1620(7) 0.092(2) Uani 1 1 d . . .
H2 H 0.209(2) 0.423(5) 0.175(3) 0.054(14) Uiso 1 1 d . . .
H3 H 0.273(3) 0.600(7) 0.092(4) 0.10(2) Uiso 1 1 d . . .
H4 H 0.245(3) 0.714(6) -0.047(4) 0.089(17) Uiso 1 1 d . . .
H5 H 0.151(2) 0.654(7) -0.116(4) 0.092(18) Uiso 1 1 d . . .
H6 H 0.090(2) 0.476(6) -0.025(3) 0.062(17) Uiso 1 1 d . . .
H81 H -0.0194(18) -0.259(4) 0.155(3) 0.043(11) Uiso 1 1 d . . .
H82 H -0.053(2) -0.363(6) 0.237(3) 0.072(16) Uiso 1 1 d . . .
H91 H -0.131(2) -0.059(6) 0.338(4) 0.078(18) Uiso 1 1 d . . .
H92 H -0.135(3) -0.226(7) 0.325(4) 0.090(18) Uiso 1 1 d . . .
H93 H -0.070(4) -0.162(10) 0.395(5) 0.16(3) Uiso 1 1 d . . .
H101 H -0.144(3) -0.190(8) 0.167(4) 0.11(2) Uiso 1 1 d . . .
H102 H -0.098(3) -0.082(6) 0.105(3) 0.07(2) Uiso 1 1 d . . .
H103 H -0.143(3) -0.009(7) 0.179(4) 0.10(2) Uiso 1 1 d . . .

loop_
_atom_site_aniso_label
_atom_site_aniso_U_11
_atom_site_aniso_U_22
_atom_site_aniso_U_33
_atom_site_aniso_U_23
_atom_site_aniso_U_13
_atom_site_aniso_U_12
Cd1 0.0472(2) 0.0429(3) 0.0501(3) 0.000 0.00980(19) 0.000
Se1 0.0518(3) 0.0879(4) 0.0613(3) 0.0235(3) -0.0063(2) -0.0165(2)
O1 0.068(2) 0.072(2) 0.0551(18) 0.0157(17) -0.0092(15) -0.0055(18)
N1 0.055(2) 0.050(2) 0.066(3) -0.0048(19) 0.0058(19) -0.0059(17)
C1 0.042(2) 0.035(2) 0.054(3) -0.0021(19) 0.0009(18) 0.0041(17)
C2 0.050(3) 0.051(3) 0.097(4) 0.014(3) -0.012(3) 0.004(2)
C3 0.047(3) 0.058(4) 0.148(6) 0.011(4) -0.002(3) -0.005(3)
C4 0.062(4) 0.062(4) 0.120(5) 0.016(4) 0.025(4) -0.012(3)
C5 0.089(4) 0.066(4) 0.065(4) 0.015(3) 0.011(3) -0.009(3)
C6 0.058(3) 0.058(3) 0.057(3) 0.003(2) 0.002(3) -0.009(3)
C7 0.051(2) 0.042(3) 0.045(2) -0.0032(19) -0.0009(19) 0.0029(19)
C8 0.069(3) 0.051(3) 0.071(4) -0.001(3) 0.009(3) 0.001(3)
C9 0.078(4) 0.065(4) 0.106(5) 0.001(4) 0.044(4) -0.010(4)
C10 0.072(4) 0.080(5) 0.124(7) -0.013(5) -0.027(4) -0.004(4)

loop_
_atom_type_symbol
_atom_type_description
_atom_type_scat_dispersion_real
_atom_type_scat_dispersion_imag
_atom_type_scat_source
C C 0.0033 0.0016 'International Tables Vol C Tables 4.2.6.8 and 6.1.1.4'
H H 0.0000 0.0000 'International Tables Vol C Tables 4.2.6.8 and 6.1.1.4'
N N 0.0061 0.0033 'International Tables Vol C Tables 4.2.6.8 and 6.1.1.4'
O O 0.0106 0.0060 'International Tables Vol C Tables 4.2.6.8 and 6.1.1.4'
Se Se -0.0929 2.2259 'International Tables Vol C Tables 4.2.6.8 and 6.1.1.4'
Cd Cd -0.8075 1.2024 'International Tables Vol C Tables 4.2.6.8 and 6.1.1.4'

loop_
_geom_angle_atom_site_label_1
_geom_angle_atom_site_label_2
_geom_angle_atom_site_label_3
_geom_angle
_geom_angle_site_symmetry_1
_geom_angle_site_symmetry_3
_geom_angle_publ_flag
N1 Cd1 N1 77.44(18) . 3 ?
N1 Cd1 Se1 110.46(9) . 3 ?
N1 Cd1 Se1 116.52(9) 3 3 ?
N1 Cd1 Se1 116.52(9) . . ?
N1 Cd1 Se1 110.46(9) 3 . ?
Se1 Cd1 Se1 118.64(3) 3 . ?
C7 Se1 Cd1 87.12(13) . . ?
C8 N1 C10 109.8(5) . . ?
C8 N1 C9 109.6(5) . . ?
C10 N1 C9 110.4(6) . . ?
C8 N1 Cd1 106.3(3) . . ?
C10 N1 Cd1 112.0(4) . . ?
C9 N1 Cd1 108.6(4) . . ?
C6 C1 C2 118.3(4) . . ?
C6 C1 C7 123.0(4) . . ?
C2 C1 C7 118.7(4) . . ?
C3 C2 C1 120.2(6) . . ?
C3 C2 H2 125(3) . . ?
C1 C2 H2 115(3) . . ?
C4 C3 C2 120.7(6) . . ?
C4 C3 H3 118(4) . . ?
C2 C3 H3 122(4) . . ?
C3 C4 C5 120.4(6) . . ?
C3 C4 H4 121(4) . . ?
C5 C4 H4 119(4) . . ?
C4 C5 C6 119.2(6) . . ?
C4 C5 H5 117(3) . . ?
C6 C5 H5 124(3) . . ?
C1 C6 C5 121.3(5) . . ?
C1 C6 H6 118(4) . . ?
C5 C6 H6 120(4) . . ?
O1 C7 C1 120.3(4) . . ?
O1 C7 Se1 120.6(3) . . ?
C1 C7 Se1 119.1(3) . . ?
N1 C8 C8 112.2(4) . 3 ?
N1 C8 H81 105(2) . . ?
C8 C8 H81 108(2) 3 . ?
N1 C8 H82 109(3) . . ?
C8 C8 H82 107(3) 3 . ?
H81 C8 H82 114(4) . . ?
N1 C9 H91 101(3) . . ?
N1 C9 H92 103(3) . . ?
H91 C9 H92 94(4) . . ?
N1 C9 H93 112(4) . . ?
H91 C9 H93 123(6) . . ?
H92 C9 H93 120(5) . . ?
N1 C10 H101 107(4) . . ?
N1 C10 H102 110(3) . . ?
H101 C10 H102 120(5) . . ?
N1 C10 H103 107(3) . . ?
H101 C10 H103 106(5) . . ?
H102 C10 H103 106(5) . . ?

loop_
_geom_bond_atom_site_label_1
_geom_bond_atom_site_label_2
_geom_bond_distance
_geom_bond_site_symmetry_2
_geom_bond_publ_flag
Cd1 N1 2.353(4) . ?
Cd1 N1 2.353(4) 3 ?
Cd1 Se1 2.5859(6) 3 ?
Cd1 Se1 2.5859(6) . ?
Se1 C7 1.898(4) . ?
O1 C7 1.217(5) . ?
N1 C8 1.468(6) . ?
N1 C10 1.471(8) . ?
N1 C9 1.499(6) . ?
C1 C6 1.374(6) . ?
C1 C2 1.387(6) . ?
C1 C7 1.491(5) . ?
C2 C3 1.377(7) . ?
C2 H2 0.83(4) . ?
C3 C4 1.353(8) . ?
C3 H3 0.79(6) . ?
C4 C5 1.370(8) . ?
C4 H4 0.90(5) . ?
C5 C6 1.384(7) . ?
C5 H5 0.96(5) . ?
C6 H6 0.76(4) . ?
C8 C8 1.498(11) 3 ?
C8 H81 0.92(4) . ?
C8 H82 0.96(5) . ?
C9 H91 0.93(5) . ?
C9 H92 0.99(6) . ?
C9 H93 1.04(8) . ?
C10 H101 0.91(6) . ?
C10 H102 0.89(5) . ?
C10 H103 0.97(6) . ?

loop_
_geom_torsion_atom_site_label_1
_geom_torsion_atom_site_label_2
_geom_torsion_atom_site_label_3
_geom_torsion_atom_site_label_4
_geom_torsion
_geom_torsion_site_symmetry_1
_geom_torsion_site_symmetry_2
_geom_torsion_site_symmetry_3
_geom_torsion_site_symmetry_4
_geom_torsion_publ_flag
N1 Cd1 Se1 C7 -151.51(15) . . . . ?
N1 Cd1 Se1 C7 -65.70(16) 3 . . . ?
Se1 Cd1 Se1 C7 72.62(12) 3 . . . ?
N1 Cd1 N1 C8 -14.2(3) 3 . . . ?
Se1 Cd1 N1 C8 -128.1(3) 3 . . . ?
Se1 Cd1 N1 C8 92.6(3) . . . . ?
N1 Cd1 N1 C10 -134.2(5) 3 . . . ?
Se1 Cd1 N1 C10 111.9(4) 3 . . . ?
Se1 Cd1 N1 C10 -27.4(4) . . . . ?
N1 Cd1 N1 C9 103.6(4) 3 . . . ?
Se1 Cd1 N1 C9 -10.3(4) 3 . . . ?
Se1 Cd1 N1 C9 -149.6(4) . . . . ?
C6 C1 C2 C3 0.7(8) . . . . ?
C7 C1 C2 C3 -179.6(5) . . . . ?
C1 C2 C3 C4 -0.1(9) . . . . ?
C2 C3 C4 C5 -0.7(10) . . . . ?
C3 C4 C5 C6 0.9(9) . . . . ?
C2 C1 C6 C5 -0.5(7) . . . . ?
C7 C1 C6 C5 179.8(4) . . . . ?
C4 C5 C6 C1 -0.3(8) . . . . ?
C6 C1 C7 O1 178.0(4) . . . . ?
C2 C1 C7 O1 -1.7(6) . . . . ?
C6 C1 C7 Se1 -2.0(5) . . . . ?
C2 C1 C7 Se1 178.2(3) . . . . ?
Cd1 Se1 C7 O1 6.0(3) . . . . ?
Cd1 Se1 C7 C1 -174.0(3) . . . . ?
C10 N1 C8 C8 163.3(7) . . . 3 ?
C9 N1 C8 C8 -75.3(7) . . . 3 ?
Cd1 N1 C8 C8 41.9(6) . . . 3 ?
